data_4340170
loop_
_publ_author_name
'Kato, Merii'
'Tanase, Tomoaki'
'Mikuriya, Masahiro'

_publ_section_title
;
 Dinuclear copper(II) complexes with {Cu2(mu-hydroxo)bis(mu-carboxylato)}+
 cores and their reactions with sugar phosphate esters: A substrate
 binding model of fructose-1,6-bisphosphatase.
;
_journal_issue 7
_journal_name_full 'Inorganic chemistry'
_journal_page_first 2925
_journal_page_last 2941
_journal_paper_doi 10.1021/ic051942d
_journal_volume 45
_journal_year 2006
_chemical_formula_sum 'C56 H63 Cl8 Cu2 N7 O12'
_chemical_formula_weight 1436.87
_space_group_IT_number 2
_symmetry_cell_setting triclinic
_symmetry_Int_Tables_number 2
_symmetry_space_group_name_Hall '-P 1'
_symmetry_space_group_name_H-M 'P -1'
_cell_angle_alpha 101.53(3)
_cell_angle_beta 103.25(3)
_cell_angle_gamma 94.61(3)
_cell_formula_units_Z 2
_cell_length_a 15.183(4)
_cell_length_b 18.529(7)
_cell_length_c 11.838(4)
_cell_measurement_reflns_used 25
_cell_measurement_temperature 154.2
_cell_measurement_theta_max 15.0
_cell_measurement_theta_min 12.5
_cell_volume 3148.3(19)
_computing_cell_refinement 'MSC/AFC Diffractometer Control'
_computing_data_collection 'MSC/AFC Diffractometer Control'
_computing_data_reduction 'teXsan Ver. 1.11'
_computing_molecular_graphics ORTEP-II
_computing_publication_material 'teXsan Ver. 1.11'
_computing_structure_refinement 'teXsan Ver. 1.10'
_computing_structure_solution SIR92
_diffrn_measured_fraction_theta_full 1.0046
_diffrn_measured_fraction_theta_max 1.0046
_diffrn_measurement_device_type 'Rigaku AFC7R'
_diffrn_measurement_method \w-2\q
_diffrn_radiation_type 'Mo K\a'
_diffrn_radiation_wavelength 0.7107
_diffrn_reflns_av_R_equivalents 0.019
_diffrn_reflns_limit_h_max 14
_diffrn_reflns_limit_h_min 0
_diffrn_reflns_limit_k_max 17
_diffrn_reflns_limit_k_min -17
_diffrn_reflns_limit_l_max 11
_diffrn_reflns_limit_l_min -11
_diffrn_reflns_number 8596
_diffrn_reflns_theta_full 20.00
_diffrn_reflns_theta_max 20.00
_diffrn_standards_decay_% 2.52
_diffrn_standards_interval_count 150
_diffrn_standards_number 3
_exptl_absorpt_coefficient_mu 1.079
_exptl_absorpt_correction_T_max 0.999
_exptl_absorpt_correction_T_min 0.959
_exptl_absorpt_correction_type psi-scan
_exptl_absorpt_process_details '(North, Phillips & Mathews, 1968)'
_exptl_crystal_colour green
_exptl_crystal_density_diffrn 1.516
_exptl_crystal_density_method 'not measured'
_exptl_crystal_description prismatic
_exptl_crystal_size_max 0.450
_exptl_crystal_size_mid 0.400
_exptl_crystal_size_min 0.380
_refine_diff_density_max 2.17
_refine_diff_density_min -1.44
_refine_ls_extinction_coef 0.0016(6)
_refine_ls_extinction_method 'Zachariasen(1967) type 2 Gaussian isotropic'
_refine_ls_goodness_of_fit_ref 2.124
_refine_ls_hydrogen_treatment noref
_refine_ls_number_parameters 767
_refine_ls_number_reflns 6554
_refine_ls_R_factor_gt 0.0490
_refine_ls_shift/su_max 0.0021
_refine_ls_structure_factor_coef Fsqd
_refine_ls_weighting_details 'w = 1/[\s^2^(Fo^2^) + (0.03000(Max(Fo^2^,0) + 2Fc^2^)/3)^2^]'
_refine_ls_weighting_scheme calc
_refine_ls_wR_factor_ref 0.1122
_reflns_number_gt 6554
_reflns_number_total 5903
_reflns_threshold_expression F^2^>2.0\s(F^2^)
_cod_data_source_file ic051942dsi20060202_013414.cif
_cod_data_source_block '[Cu2(OH)(XDK)(bpy)2](NO3)_compound_3'
_cod_original_cell_volume 3148(2)
_cod_original_sg_symbol_H-M 'P -1         '
_cod_original_formula_sum 'C56 H63 Cl8 Cu2 N7 O12 '
_cod_database_code 4340170

loop_
_symmetry_equiv_pos_as_xyz
x,y,z
-x,-y,-z

loop_
_atom_site_label
_atom_site_type_symbol
_atom_site_fract_x
_atom_site_fract_y
_atom_site_fract_z
_atom_site_U_iso_or_equiv
_atom_site_adp_type
_atom_site_occupancy
_atom_site_calc_flag
Cu(1) Cu -0.43154(4) -0.30378(3) 1.14671(5) 0.0189(2) Uani 1.00 d
Cu(2) Cu -0.34427(4) -0.17142(3) 1.37599(5) 0.0186(2) Uani 1.00 d
Cl(1) Cl -0.1347(1) -0.46241(9) 0.8123(1) 0.0410(5) Uani 1.00 d
Cl(2) Cl 0.0456(1) -0.4065(1) 0.9656(2) 0.0520(5) Uani 1.00 d
Cl(3) Cl -0.2063(1) 0.07356(10) 1.3992(1) 0.0549(6) Uani 1.00 d
Cl(4) Cl -0.2350(2) 0.2266(1) 1.4081(2) 0.0715(7) Uani 1.00 d
Cl(5) Cl -0.1886(1) 0.2723(1) 1.0893(2) 0.0694(6) Uani 1.00 d
Cl(6) Cl -0.3636(1) 0.2785(1) 1.1460(2) 0.0594(6) Uani 1.00 d
Cl(7) Cl -0.4823(2) 0.2835(2) 1.3670(2) 0.128(1) Uani 1.00 d
Cl(8) Cl -0.3532(3) 0.4023(1) 1.5435(3) 0.148(1) Uani 1.00 d
O(1) O -0.4503(2) -0.2375(2) 1.2825(3) 0.023(1) Uani 1.00 d
O(101) O -0.3368(2) -0.3573(2) 1.2554(3) 0.022(1) Uani 1.00 d
O(102) O -0.2710(2) -0.2568(2) 1.3998(3) 0.025(1) Uani 1.00 d
O(103) O -0.1480(2) -0.4276(2) 1.1817(3) 0.024(1) Uani 1.00 d
O(104) O -0.0357(2) -0.2320(2) 1.4935(3) 0.025(1) Uani 1.00 d
O(201) O -0.3603(2) -0.2266(2) 1.0930(3) 0.024(1) Uani 1.00 d
O(202) O -0.3280(2) -0.1226(2) 1.2361(3) 0.026(1) Uani 1.00 d
O(203) O -0.2003(2) -0.2607(2) 0.9198(3) 0.027(1) Uani 1.00 d
O(204) O -0.1134(2) -0.0591(2) 1.2264(3) 0.029(1) Uani 1.00 d
O(301) O -0.2542(3) 0.1442(2) 0.8173(4) 0.042(1) Uani 1.00 d
O(302) O -0.3925(2) 0.1692(2) 0.7985(3) 0.033(1) Uani 1.00 d
O(303) O -0.3095(3) 0.2082(2) 0.6906(4) 0.041(1) Uani 1.00 d
N(1) N -0.4274(3) -0.3735(2) 0.9965(4) 0.021(1) Uani 1.00 d
N(2) N -0.5580(3) -0.3628(2) 1.1041(4) 0.020(1) Uani 1.00 d
N(3) N -0.2389(3) -0.1021(2) 1.4850(4) 0.019(1) Uani 1.00 d
N(4) N -0.4091(3) -0.1119(2) 1.4920(3) 0.018(1) Uani 1.00 d
N(101) N -0.0945(3) -0.3304(2) 1.3390(3) 0.016(1) Uani 1.00 d
N(201) N -0.1598(3) -0.1593(2) 1.0731(4) 0.019(1) Uani 1.00 d
N(301) N -0.3185(3) 0.1741(3) 0.7685(4) 0.030(1) Uani 1.00 d
C(1) C -0.3582(4) -0.3711(3) 0.9446(5) 0.028(2) Uani 1.00 d
C(2) C -0.3623(4) -0.4155(3) 0.8341(5) 0.032(2) Uani 1.00 d
C(3) C -0.4389(4) -0.4654(3) 0.7777(5) 0.034(2) Uani 1.00 d
C(4) C -0.5096(4) -0.4701(3) 0.8331(5) 0.027(2) Uani 1.00 d
C(5) C -0.5034(3) -0.4222(3) 0.9407(4) 0.019(1) Uani 1.00 d
C(6) C -0.5771(3) -0.4181(3) 1.0035(4) 0.017(1) Uani 1.00 d
C(7) C -0.6602(3) -0.4629(3) 0.9634(4) 0.023(2) Uani 1.00 d
C(8) C -0.7259(4) -0.4498(3) 1.0262(5) 0.030(2) Uani 1.00 d
C(9) C -0.7075(4) -0.3936(3) 1.1264(5) 0.029(2) Uani 1.00 d
C(10) C -0.6227(4) -0.3518(3) 1.1635(5) 0.026(2) Uani 1.00 d
C(11) C -0.1524(3) -0.1038(3) 1.4785(5) 0.026(2) Uani 1.00 d
C(12) C -0.0810(3) -0.0564(3) 1.5566(5) 0.030(2) Uani 1.00 d
C(13) C -0.0990(4) -0.0029(3) 1.6454(5) 0.033(2) Uani 1.00 d
C(14) C -0.1887(4) 0.0000(3) 1.6531(5) 0.026(2) Uani 1.00 d
C(15) C -0.2573(3) -0.0506(3) 1.5726(4) 0.019(1) Uani 1.00 d
C(16) C -0.3541(3) -0.0562(3) 1.5756(4) 0.018(1) Uani 1.00 d
C(17) C -0.3874(4) -0.0096(3) 1.6592(5) 0.024(2) Uani 1.00 d
C(18) C -0.4793(4) -0.0215(3) 1.6560(5) 0.029(2) Uani 1.00 d
C(19) C -0.5351(4) -0.0791(3) 1.5720(5) 0.032(2) Uani 1.00 d
C(20) C -0.4977(3) -0.1233(3) 1.4907(5) 0.025(2) Uani 1.00 d
C(101) C -0.2926(3) -0.3261(3) 1.3593(5) 0.019(2) Uani 1.00 d
C(102) C -0.1314(3) -0.4046(3) 1.2886(5) 0.019(2) Uani 1.00 d
C(103) C -0.0715(3) -0.2960(3) 1.4612(4) 0.019(2) Uani 1.00 d
C(104) C -0.3552(4) -0.3884(3) 1.4900(5) 0.029(2) Uani 1.00 d
C(105) C -0.1360(4) -0.5327(3) 1.3195(5) 0.028(2) Uani 1.00 d
C(106) C -0.0250(4) -0.3120(3) 1.6665(5) 0.031(2) Uani 1.00 d
C(107) C -0.2676(3) -0.3763(3) 1.4488(4) 0.020(1) Uani 1.00 d
C(108) C -0.2455(3) -0.4519(3) 1.3905(4) 0.020(1) Uani 1.00 d
C(109) C -0.1480(3) -0.4531(3) 1.3737(4) 0.018(1) Uani 1.00 d
C(110) C -0.0801(3) -0.4227(3) 1.4947(5) 0.024(2) Uani 1.00 d
C(111) C -0.0915(3) -0.3427(3) 1.5455(4) 0.019(1) Uani 1.00 d
C(112) C -0.1905(4) -0.3392(3) 1.5584(4) 0.024(2) Uani 1.00 d
C(201) C -0.3492(3) -0.1567(3) 1.1291(5) 0.019(2) Uani 1.00 d
C(202) C -0.2086(3) -0.1962(3) 0.9575(5) 0.022(2) Uani 1.00 d
C(203) C -0.1583(3) -0.0840(3) 1.1250(5) 0.021(2) Uani 1.00 d
C(204) C -0.4698(4) -0.0984(3) 1.0259(5) 0.030(2) Uani 1.00 d
C(205) C -0.2784(4) -0.1858(3) 0.7531(5) 0.036(2) Uani 1.00 d
C(206) C -0.1617(4) 0.0414(3) 1.0841(6) 0.037(2) Uani 1.00 d
C(207) C -0.3687(3) -0.1115(3) 1.0336(4) 0.021(1) Uani 1.00 d
C(208) C -0.3635(4) -0.1532(3) 0.9095(5) 0.026(2) Uani 1.00 d
C(209) C -0.2686(4) -0.1514(3) 0.8845(5) 0.025(2) Uani 1.00 d
C(210) C -0.2220(4) -0.0717(3) 0.9177(5) 0.029(2) Uani 1.00 d
C(211) C -0.2126(4) -0.0377(3) 1.0491(5) 0.023(2) Uani 1.00 d
C(212) C -0.3087(4) -0.0354(3) 1.0706(5) 0.023(2) Uani 1.00 d
C(301) C -0.1267(3) -0.2447(3) 1.2064(4) 0.018(1) Uani 1.00 d
C(302) C -0.0663(3) -0.2861(3) 1.2613(4) 0.016(1) Uani 1.00 d
C(303) C 0.0226(3) -0.2856(3) 1.2485(4) 0.021(1) Uani 1.00 d
C(304) C 0.0499(3) -0.2404(3) 1.1795(5) 0.023(2) Uani 1.00 d
C(305) C -0.0085(3) -0.1980(3) 1.1226(4) 0.022(2) Uani 1.00 d
C(306) C -0.0970(3) -0.2011(3) 1.1371(4) 0.019(1) Uani 1.00 d
C(307) C 0.0870(3) -0.3337(3) 1.3036(5) 0.029(2) Uani 1.00 d
C(308) C 0.0230(4) -0.1499(3) 1.0472(5) 0.032(2) Uani 1.00 d
C(401) C -0.0707(4) -0.4000(3) 0.9459(5) 0.036(2) Uani 1.00 d
C(402) C -0.1818(4) 0.1642(4) 1.4864(5) 0.038(2) Uani 1.00 d
C(403) C -0.2899(4) 0.2209(4) 1.0903(6) 0.046(2) Uani 1.00 d
C(404) C -0.4181(6) 0.3155(5) 1.5109(7) 0.078(3) Uani 1.00 d
H(1) H -0.3024 -0.3379 0.9866 0.0342 Uiso 1.00 calc
H(2) H -0.3128 -0.4105 0.7961 0.0377 Uiso 1.00 calc
H(3) H -0.4429 -0.4971 0.7003 0.0392 Uiso 1.00 calc
H(4) H -0.5628 -0.5070 0.7973 0.0298 Uiso 1.00 calc
H(5) H -0.6717 -0.5036 0.8922 0.0251 Uiso 1.00 calc
H(6) H -0.7848 -0.4804 1.0000 0.0341 Uiso 1.00 calc
H(7) H -0.7535 -0.3826 1.1701 0.0348 Uiso 1.00 calc
H(8) H -0.6091 -0.3129 1.2359 0.0307 Uiso 1.00 calc
H(9) H -0.1385 -0.1392 1.4147 0.0286 Uiso 1.00 calc
H(10) H -0.0191 -0.0609 1.5508 0.0315 Uiso 1.00 calc
H(11) H -0.0494 0.0319 1.7014 0.0398 Uiso 1.00 calc
H(12) H -0.2034 0.0373 1.7126 0.0297 Uiso 1.00 calc
H(13) H -0.3456 0.0305 1.7195 0.0262 Uiso 1.00 calc
H(14) H -0.5030 0.0117 1.7136 0.0372 Uiso 1.00 calc
H(15) H -0.5995 -0.0893 1.5689 0.0409 Uiso 1.00 calc
H(16) H -0.5366 -0.1648 1.4310 0.0284 Uiso 1.00 calc
H(17) H -0.1890 -0.2459 1.2158 0.0201 Uiso 1.00 calc
H(18) H 0.1120 -0.2384 1.1697 0.0232 Uiso 1.00 calc
H(19) H 0.0577 -0.3615 1.3494 0.0343 Uiso 1.00 calc
H(20) H 0.1041 -0.3687 1.2445 0.0343 Uiso 1.00 calc
H(21) H 0.1407 -0.3046 1.3567 0.0343 Uiso 1.00 calc
H(22) H 0.0741 -0.1129 1.0948 0.0382 Uiso 1.00 calc
H(23) H 0.0423 -0.1780 0.9835 0.0382 Uiso 1.00 calc
H(24) H -0.0247 -0.1231 1.0156 0.0382 Uiso 1.00 calc
H(25) H -0.4763 -0.0717 1.1005 0.0338 Uiso 1.00 calc
H(26) H -0.4903 -0.0698 0.9671 0.0338 Uiso 1.00 calc
H(27) H -0.5093 -0.1445 1.0031 0.0338 Uiso 1.00 calc
H(28) H -0.3052 -0.2370 0.7332 0.0417 Uiso 1.00 calc
H(29) H -0.3158 -0.1599 0.7034 0.0417 Uiso 1.00 calc
H(30) H -0.2196 -0.1844 0.7359 0.0417 Uiso 1.00 calc
H(31) H -0.1013 0.0418 1.0720 0.0453 Uiso 1.00 calc
H(32) H -0.1930 0.0733 1.0390 0.0453 Uiso 1.00 calc
H(33) H -0.1555 0.0631 1.1674 0.0453 Uiso 1.00 calc
H(34) H -0.3872 -0.2046 0.8988 0.0281 Uiso 1.00 calc
H(35) H -0.4017 -0.1335 0.8502 0.0281 Uiso 1.00 calc
H(36) H -0.1617 -0.0703 0.9024 0.0362 Uiso 1.00 calc
H(37) H -0.2556 -0.0422 0.8688 0.0362 Uiso 1.00 calc
H(38) H -0.3391 -0.0017 1.0274 0.0294 Uiso 1.00 calc
H(39) H -0.3027 -0.0155 1.1538 0.0294 Uiso 1.00 calc
H(40) H -0.3721 -0.3423 1.5264 0.0339 Uiso 1.00 calc
H(41) H -0.4055 -0.4126 1.4239 0.0339 Uiso 1.00 calc
H(42) H -0.3479 -0.4192 1.5470 0.0339 Uiso 1.00 calc
H(43) H -0.1458 -0.5650 1.3703 0.0303 Uiso 1.00 calc
H(44) H -0.1794 -0.5506 1.2438 0.0303 Uiso 1.00 calc
H(45) H -0.0762 -0.5352 1.3074 0.0303 Uiso 1.00 calc
H(46) H -0.0362 -0.3404 1.7226 0.0345 Uiso 1.00 calc
H(47) H 0.0362 -0.3126 1.6620 0.0345 Uiso 1.00 calc
H(48) H -0.0337 -0.2613 1.6973 0.0345 Uiso 1.00 calc
H(49) H -0.2552 -0.4868 1.4384 0.0264 Uiso 1.00 calc
H(50) H -0.2877 -0.4694 1.3137 0.0264 Uiso 1.00 calc
H(51) H -0.0903 -0.4529 1.5493 0.0277 Uiso 1.00 calc
H(52) H -0.0189 -0.4252 1.4873 0.0277 Uiso 1.00 calc
H(53) H -0.1977 -0.2879 1.5815 0.0302 Uiso 1.00 calc
H(54) H -0.1966 -0.3624 1.6226 0.0302 Uiso 1.00 calc
H(55) H -0.0816 -0.3496 0.9429 0.0404 Uiso 1.00 calc
H(56) H -0.0906 -0.4109 1.0133 0.0404 Uiso 1.00 calc
H(57) H -0.2017 0.1663 1.5592 0.0456 Uiso 1.00 calc
H(58) H -0.1162 0.1792 1.5113 0.0456 Uiso 1.00 calc
H(59) H -0.3190 0.1927 1.0116 0.0537 Uiso 1.00 calc
H(60) H -0.2752 0.1850 1.1399 0.0537 Uiso 1.00 calc
H(61) H -0.4595 0.3155 1.5637 0.0955 Uiso 1.00 calc
H(62) H -0.3784 0.2780 1.5305 0.0955 Uiso 1.00 calc
H(63) H -0.4859 -0.2198 1.2653 0.0358 Uiso 1.00 calc

loop_
_atom_site_aniso_label
_atom_site_aniso_U_11
_atom_site_aniso_U_22
_atom_site_aniso_U_33
_atom_site_aniso_U_12
_atom_site_aniso_U_13
_atom_site_aniso_U_23
Cu(1) 0.0179(4) 0.0146(4) 0.0211(4) 0.0008(3) 0.0037(3) -0.0011(3)
Cu(2) 0.0171(3) 0.0160(4) 0.0194(4) 0.0010(3) 0.0025(3) -0.0006(3)
Cl(1) 0.0380(9) 0.0426(10) 0.0425(10) 0.0026(7) 0.0104(7) 0.0106(8)
Cl(2) 0.0316(9) 0.064(1) 0.056(1) 0.0076(8) 0.0113(8) 0.0026(9)
Cl(3) 0.079(1) 0.043(1) 0.040(1) 0.0060(9) 0.0152(9) 0.0031(8)
Cl(4) 0.099(2) 0.061(1) 0.051(1) 0.030(1) 0.003(1) 0.0166(10)
Cl(5) 0.046(1) 0.073(1) 0.073(1) -0.0097(10) 0.0142(10) -0.014(1)
Cl(6) 0.059(1) 0.061(1) 0.068(1) 0.0240(10) 0.0222(10) 0.021(1)
Cl(7) 0.085(2) 0.241(4) 0.062(2) 0.057(2) 0.026(1) 0.022(2)
Cl(8) 0.271(4) 0.054(2) 0.163(3) 0.011(2) 0.156(3) 0.016(2)
O(1) 0.018(2) 0.021(2) 0.027(2) 0.003(2) 0.004(2) -0.001(2)
O(101) 0.028(2) 0.017(2) 0.020(2) 0.008(2) 0.002(2) 0.001(2)
O(102) 0.020(2) 0.020(2) 0.030(2) 0.003(2) -0.002(2) 0.003(2)
O(103) 0.030(2) 0.024(2) 0.014(2) -0.001(2) 0.003(2) 0.000(2)
O(104) 0.026(2) 0.020(2) 0.024(2) -0.001(2) 0.003(2) -0.001(2)
O(201) 0.031(2) 0.016(2) 0.026(2) 0.002(2) 0.011(2) 0.002(2)
O(202) 0.037(2) 0.018(2) 0.018(2) -0.002(2) 0.002(2) 0.001(2)
O(203) 0.032(2) 0.021(2) 0.028(2) 0.008(2) 0.007(2) 0.005(2)
O(204) 0.029(2) 0.023(2) 0.030(2) 0.000(2) 0.003(2) 0.002(2)
O(301) 0.023(2) 0.033(3) 0.056(3) 0.008(2) -0.008(2) -0.008(2)
O(302) 0.020(2) 0.036(3) 0.043(3) 0.006(2) 0.009(2) 0.009(2)
O(303) 0.038(3) 0.045(3) 0.040(3) 0.001(2) 0.016(2) 0.006(2)
N(1) 0.020(2) 0.017(2) 0.024(3) 0.003(2) 0.004(2) 0.003(2)
N(2) 0.023(2) 0.014(2) 0.021(2) 0.001(2) 0.005(2) 0.002(2)
N(3) 0.021(2) 0.017(2) 0.018(2) 0.002(2) 0.003(2) 0.005(2)
N(4) 0.018(2) 0.020(2) 0.014(2) 0.001(2) 0.000(2) 0.002(2)
N(101) 0.018(2) 0.016(2) 0.016(2) 0.004(2) 0.004(2) 0.005(2)
N(201) 0.021(2) 0.017(3) 0.021(3) 0.002(2) 0.005(2) 0.006(2)
N(301) 0.021(3) 0.025(3) 0.033(3) 0.000(2) -0.001(2) -0.010(2)
C(1) 0.023(3) 0.024(3) 0.035(4) 0.002(2) 0.009(3) 0.002(3)
C(2) 0.032(3) 0.032(4) 0.034(4) 0.004(3) 0.014(3) 0.004(3)
C(3) 0.037(4) 0.037(4) 0.024(3) 0.007(3) 0.009(3) -0.003(3)
C(4) 0.024(3) 0.025(3) 0.026(3) 0.001(2) 0.006(3) -0.005(3)
C(5) 0.019(3) 0.017(3) 0.020(3) 0.005(2) 0.000(2) 0.003(2)
C(6) 0.019(3) 0.010(3) 0.020(3) 0.001(2) 0.002(2) 0.002(2)
C(7) 0.024(3) 0.021(3) 0.020(3) 0.000(2) 0.003(2) -0.001(2)
C(8) 0.025(3) 0.031(4) 0.029(3) -0.003(3) 0.005(3) 0.001(3)
C(9) 0.023(3) 0.034(4) 0.032(3) 0.001(3) 0.014(3) 0.004(3)
C(10) 0.028(3) 0.023(3) 0.024(3) 0.005(3) 0.009(3) -0.002(2)
C(11) 0.020(3) 0.026(3) 0.029(3) 0.002(2) 0.007(3) 0.002(3)
C(12) 0.018(3) 0.031(4) 0.038(4) 0.000(3) 0.004(3) 0.006(3)
C(13) 0.026(3) 0.031(4) 0.032(4) -0.006(3) -0.004(3) 0.001(3)
C(14) 0.030(3) 0.021(3) 0.024(3) -0.002(3) 0.007(3) -0.001(3)
C(15) 0.022(3) 0.018(3) 0.015(3) 0.002(2) 0.002(2) 0.005(2)
C(16) 0.021(3) 0.016(3) 0.016(3) 0.002(2) 0.002(2) 0.006(2)
C(17) 0.031(3) 0.020(3) 0.021(3) 0.005(2) 0.004(2) 0.001(2)
C(18) 0.036(4) 0.030(4) 0.025(3) 0.011(3) 0.012(3) 0.006(3)
C(19) 0.022(3) 0.043(4) 0.031(3) 0.003(3) 0.010(3) 0.005(3)
C(20) 0.021(3) 0.027(3) 0.024(3) -0.001(2) 0.004(2) 0.003(3)
C(101) 0.016(3) 0.018(3) 0.026(3) 0.003(2) 0.009(2) 0.004(3)
C(102) 0.014(3) 0.017(3) 0.027(3) 0.006(2) 0.005(2) 0.007(3)
C(103) 0.013(3) 0.022(3) 0.019(3) 0.005(2) 0.004(2) -0.001(2)
C(104) 0.032(3) 0.029(3) 0.029(3) 0.003(3) 0.012(3) 0.008(3)
C(105) 0.028(3) 0.025(3) 0.031(3) 0.008(3) 0.003(3) 0.009(3)
C(106) 0.033(3) 0.039(4) 0.018(3) 0.005(3) -0.001(3) 0.010(3)
C(107) 0.020(3) 0.018(3) 0.021(3) 0.004(2) 0.006(2) 0.003(2)
C(108) 0.023(3) 0.017(3) 0.021(3) 0.001(2) 0.004(2) 0.008(2)
C(109) 0.021(3) 0.014(3) 0.018(3) 0.006(2) 0.001(2) 0.004(2)
C(110) 0.024(3) 0.028(3) 0.021(3) 0.007(2) 0.001(2) 0.010(3)
C(111) 0.022(3) 0.018(3) 0.014(3) 0.003(2) 0.000(2) 0.002(2)
C(112) 0.030(3) 0.025(3) 0.019(3) 0.006(2) 0.006(2) 0.008(2)
C(201) 0.015(3) 0.017(3) 0.026(3) 0.004(2) 0.006(2) 0.005(3)
C(202) 0.024(3) 0.025(3) 0.021(3) 0.004(2) 0.013(2) 0.009(3)
C(203) 0.022(3) 0.020(3) 0.024(3) -0.001(2) 0.013(3) 0.008(3)
C(204) 0.028(3) 0.028(3) 0.030(3) 0.007(3) 0.002(3) 0.006(3)
C(205) 0.051(4) 0.034(4) 0.026(3) 0.013(3) 0.011(3) 0.007(3)
C(206) 0.046(4) 0.020(3) 0.051(4) 0.004(3) 0.025(3) 0.011(3)
C(207) 0.024(3) 0.021(3) 0.016(3) 0.004(2) 0.003(2) 0.005(2)
C(208) 0.030(3) 0.024(3) 0.023(3) 0.010(3) 0.001(2) 0.009(3)
C(209) 0.038(3) 0.022(3) 0.019(3) 0.011(3) 0.008(3) 0.010(2)
C(210) 0.036(3) 0.028(3) 0.029(3) 0.011(3) 0.013(3) 0.017(3)
C(211) 0.031(3) 0.015(3) 0.025(3) 0.002(2) 0.009(2) 0.005(2)
C(212) 0.031(3) 0.020(3) 0.023(3) 0.008(2) 0.010(2) 0.007(2)
C(301) 0.018(3) 0.018(3) 0.018(3) 0.000(2) 0.005(2) 0.001(2)
C(302) 0.021(3) 0.013(3) 0.013(3) -0.001(2) 0.003(2) 0.001(2)
C(303) 0.021(3) 0.018(3) 0.020(3) 0.005(2) 0.003(2) 0.000(2)
C(304) 0.017(3) 0.030(3) 0.024(3) 0.003(2) 0.009(2) 0.005(3)
C(305) 0.022(3) 0.024(3) 0.020(3) 0.000(2) 0.008(2) 0.003(2)
C(306) 0.020(3) 0.017(3) 0.020(3) 0.003(2) 0.002(2) 0.002(2)
C(307) 0.020(3) 0.040(4) 0.031(3) 0.011(3) 0.007(3) 0.012(3)
C(308) 0.027(3) 0.036(4) 0.038(4) 0.000(3) 0.015(3) 0.016(3)
C(401) 0.040(4) 0.037(4) 0.036(4) 0.010(3) 0.019(3) 0.006(3)
C(402) 0.031(3) 0.046(4) 0.033(4) 0.007(3) 0.001(3) 0.005(3)
C(403) 0.048(4) 0.052(4) 0.037(4) 0.008(3) 0.015(3) 0.003(3)
C(404) 0.096(7) 0.074(6) 0.068(6) 0.028(5) 0.020(5) 0.020(5)

loop_
_atom_type_symbol
_atom_type_description
_atom_type_scat_dispersion_real
_atom_type_scat_dispersion_imag
_atom_type_scat_source
C C 0.003 0.002
;International Tables for Crystallography
(1992, Vol. C, Tables 4.2.6.8 and 6.1.1.1)
;
H H 0.000 0.000
;International Tables for Crystallography
(1992, Vol. C, Table 6.1.1.2)
;
N N 0.006 0.003
;International Tables for Crystallography
(1992, Vol. C, Tables 4.2.6.8 and 6.1.1.1)
;
O O 0.011 0.006
;International Tables for Crystallography
(1992, Vol. C, Tables 4.2.6.8 and 6.1.1.1)
;
Cu Cu 0.320 1.265
;International Tables for Crystallography
(1992, Vol. C, Tables 4.2.6.8 and 6.1.1.1)
;
Cl Cl 0.148 0.159
;International Tables for Crystallography
(1992, Vol. C, Tables 4.2.6.8 and 6.1.1.1)
;

loop_
_geom_angle_atom_site_label_1
_geom_angle_atom_site_label_2
_geom_angle_atom_site_label_3
_geom_angle
_geom_angle_publ_flag
O(1) Cu(1) O(101) 92.3(1) yes
O(1) Cu(1) O(201) 95.8(1) yes
O(1) Cu(1) N(1) 173.4(2) yes
O(1) Cu(1) N(2) 94.3(2) yes
O(101) Cu(1) O(201) 108.4(1) yes
O(101) Cu(1) N(1) 92.9(1) yes
O(101) Cu(1) N(2) 109.3(1) yes
O(201) Cu(1) N(1) 86.4(2) yes
O(201) Cu(1) N(2) 140.4(2) yes
N(1) Cu(1) N(2) 80.1(2) yes
O(1) Cu(2) O(102) 92.3(1) yes
O(1) Cu(2) O(202) 94.1(1) yes
O(1) Cu(2) N(3) 175.0(2) yes
O(1) Cu(2) N(4) 95.9(1) yes
O(102) Cu(2) O(202) 115.6(1) yes
O(102) Cu(2) N(3) 88.5(2) yes
O(102) Cu(2) N(4) 128.1(2) yes
O(202) Cu(2) N(3) 90.0(1) yes
O(202) Cu(2) N(4) 114.7(2) yes
N(3) Cu(2) N(4) 79.8(2) yes
Cu(1) O(1) Cu(2) 114.5(2) yes
Cu(1) O(101) C(101) 122.8(3) yes
Cu(2) O(102) C(101) 130.4(3) yes
Cu(1) O(201) C(201) 128.7(3) yes
Cu(2) O(202) C(201) 123.7(3) yes
Cu(1) N(1) C(1) 124.4(4) yes
Cu(1) N(1) C(5) 116.4(3) yes
C(1) N(1) C(5) 119.0(4) yes
Cu(1) N(2) C(6) 115.0(3) yes
Cu(1) N(2) C(10) 126.7(3) yes
C(6) N(2) C(10) 118.3(4) yes
Cu(2) N(3) C(11) 124.4(3) yes
Cu(2) N(3) C(15) 116.8(3) yes
C(11) N(3) C(15) 118.8(4) yes
Cu(2) N(4) C(16) 114.2(3) yes
Cu(2) N(4) C(20) 126.7(3) yes
C(16) N(4) C(20) 119.1(4) yes
C(102) N(101) C(103) 126.1(4) yes
C(102) N(101) C(302) 117.8(4) yes
C(103) N(101) C(302) 115.7(4) yes
C(202) N(201) C(203) 125.8(4) yes
C(202) N(201) C(306) 115.8(4) yes
C(203) N(201) C(306) 117.9(4) yes
O(301) N(301) O(302) 119.3(5) yes
O(301) N(301) O(303) 120.3(5) yes
O(302) N(301) O(303) 120.3(5) yes
N(1) C(1) C(2) 122.4(5) yes
C(1) C(2) C(3) 118.8(5) yes
C(2) C(3) C(4) 119.1(5) yes
C(3) C(4) C(5) 119.4(5) yes
N(1) C(5) C(4) 121.2(5) yes
N(1) C(5) C(6) 114.6(4) yes
C(4) C(5) C(6) 124.3(5) yes
N(2) C(6) C(5) 113.8(4) yes
N(2) C(6) C(7) 121.7(5) yes
C(5) C(6) C(7) 124.5(4) yes
C(6) C(7) C(8) 118.7(5) yes
C(7) C(8) C(9) 119.9(5) yes
C(8) C(9) C(10) 118.8(5) yes
N(2) C(10) C(9) 122.7(5) yes
N(3) C(11) C(12) 123.0(5) yes
C(11) C(12) C(13) 118.7(5) yes
C(12) C(13) C(14) 119.0(5) yes
C(13) C(14) C(15) 119.1(5) yes
N(3) C(15) C(14) 121.3(5) yes
N(3) C(15) C(16) 114.3(4) yes
C(14) C(15) C(16) 124.4(5) yes
N(4) C(16) C(15) 114.7(4) yes
N(4) C(16) C(17) 121.5(5) yes
C(15) C(16) C(17) 123.7(5) yes
C(16) C(17) C(18) 118.8(5) yes
C(17) C(18) C(19) 119.6(5) yes
C(18) C(19) C(20) 118.7(5) yes
N(4) C(20) C(19) 122.2(5) yes
O(101) C(101) O(102) 125.8(5) yes
O(101) C(101) C(107) 117.3(4) yes
O(102) C(101) C(107) 116.7(4) yes
O(103) C(102) N(101) 119.7(5) yes
O(103) C(102) C(109) 123.2(5) yes
N(101) C(102) C(109) 117.1(4) yes
O(104) C(103) N(101) 119.3(5) yes
O(104) C(103) C(111) 123.6(5) yes
N(101) C(103) C(111) 117.1(4) yes
C(101) C(107) C(104) 103.3(4) yes
C(101) C(107) C(108) 112.6(4) yes
C(101) C(107) C(112) 113.5(4) yes
C(104) C(107) C(108) 108.8(4) yes
C(104) C(107) C(112) 108.1(4) yes
C(108) C(107) C(112) 110.2(4) yes
C(107) C(108) C(109) 115.8(4) yes
C(102) C(109) C(105) 108.0(4) yes
C(102) C(109) C(108) 110.7(4) yes
C(102) C(109) C(110) 108.8(4) yes
C(105) C(109) C(108) 109.1(4) yes
C(105) C(109) C(110) 111.6(4) yes
C(108) C(109) C(110) 108.6(4) yes
C(109) C(110) C(111) 110.8(4) yes
C(103) C(111) C(106) 108.2(4) yes
C(103) C(111) C(110) 108.2(4) yes
C(103) C(111) C(112) 110.4(4) yes
C(106) C(111) C(110) 111.4(4) yes
C(106) C(111) C(112) 109.1(4) yes
C(110) C(111) C(112) 109.5(4) yes
C(107) C(112) C(111) 116.8(4) yes
O(201) C(201) O(202) 125.1(5) yes
O(201) C(201) C(207) 116.7(4) yes
O(202) C(201) C(207) 118.2(5) yes
O(203) C(202) N(201) 119.7(5) yes
O(203) C(202) C(209) 123.4(5) yes
N(201) C(202) C(209) 116.9(5) yes
O(204) C(203) N(201) 119.1(5) yes
O(204) C(203) C(211) 123.5(5) yes
N(201) C(203) C(211) 117.5(4) yes
C(201) C(207) C(204) 103.0(4) yes
C(201) C(207) C(208) 114.0(4) yes
C(201) C(207) C(212) 112.5(4) yes
C(204) C(207) C(208) 107.7(4) yes
C(204) C(207) C(212) 108.6(4) yes
C(208) C(207) C(212) 110.5(4) yes
C(207) C(208) C(209) 116.9(4) yes
C(202) C(209) C(205) 107.7(4) yes
C(202) C(209) C(208) 111.2(4) yes
C(202) C(209) C(210) 108.0(4) yes
C(205) C(209) C(208) 109.3(4) yes
C(205) C(209) C(210) 111.0(4) yes
C(208) C(209) C(210) 109.6(4) yes
C(209) C(210) C(211) 110.6(4) yes
C(203) C(211) C(206) 108.1(4) yes
C(203) C(211) C(210) 109.5(4) yes
C(203) C(211) C(212) 110.6(4) yes
C(206) C(211) C(210) 110.7(4) yes
C(206) C(211) C(212) 109.2(4) yes
C(210) C(211) C(212) 108.8(4) yes
C(207) C(212) C(211) 114.4(4) yes
C(302) C(301) C(306) 118.2(5) yes
N(101) C(302) C(301) 119.5(4) yes
N(101) C(302) C(303) 118.2(4) yes
C(301) C(302) C(303) 122.3(5) yes
C(302) C(303) C(304) 117.6(5) yes
C(302) C(303) C(307) 122.2(5) yes
C(304) C(303) C(307) 120.2(5) yes
C(303) C(304) C(305) 122.1(5) yes
C(304) C(305) C(306) 118.0(5) yes
C(304) C(305) C(308) 120.8(5) yes
C(306) C(305) C(308) 121.2(5) yes
N(201) C(306) C(301) 120.0(4) yes
N(201) C(306) C(305) 118.2(5) yes
C(301) C(306) C(305) 121.8(5) yes
Cl(1) C(401) Cl(2) 110.4(3) yes
Cl(3) C(402) Cl(4) 111.0(3) yes
Cl(5) C(403) Cl(6) 111.4(4) yes
Cl(7) C(404) Cl(8) 116.5(5) yes

loop_
_geom_bond_atom_site_label_1
_geom_bond_atom_site_label_2
_geom_bond_distance
_geom_bond_publ_flag
Cu(1) O(1) 1.911(3) yes
Cu(1) O(101) 2.144(3) yes
Cu(1) O(201) 2.012(3) yes
Cu(1) N(1) 1.994(4) yes
Cu(1) N(2) 2.034(4) yes
Cu(2) O(1) 1.907(3) yes
Cu(2) O(102) 2.035(3) yes
Cu(2) O(202) 2.091(4) yes
Cu(2) N(3) 1.983(4) yes
Cu(2) N(4) 2.064(4) yes
Cl(1) C(401) 1.779(6) yes
Cl(2) C(401) 1.745(6) yes
Cl(3) C(402) 1.748(6) yes
Cl(4) C(402) 1.757(6) yes
Cl(5) C(403) 1.747(7) yes
Cl(6) C(403) 1.753(6) yes
Cl(7) C(404) 1.717(9) yes
Cl(8) C(404) 1.741(9) yes
O(101) C(101) 1.254(6) yes
O(102) C(101) 1.265(6) yes
O(103) C(102) 1.212(6) yes
O(104) C(103) 1.212(6) yes
O(201) C(201) 1.264(6) yes
O(202) C(201) 1.252(6) yes
O(203) C(202) 1.216(6) yes
O(204) C(203) 1.214(6) yes
O(301) N(301) 1.245(6) yes
O(302) N(301) 1.256(6) yes
O(303) N(301) 1.242(6) yes
N(1) C(1) 1.336(7) yes
N(1) C(5) 1.352(6) yes
N(2) C(6) 1.364(6) yes
N(2) C(10) 1.338(6) yes
N(3) C(11) 1.337(6) yes
N(3) C(15) 1.357(6) yes
N(4) C(16) 1.348(6) yes
N(4) C(20) 1.340(6) yes
N(101) C(102) 1.398(6) yes
N(101) C(103) 1.410(6) yes
N(101) C(302) 1.460(6) yes
N(201) C(202) 1.403(6) yes
N(201) C(203) 1.403(6) yes
N(201) C(306) 1.452(6) yes
C(1) C(2) 1.385(8) yes
C(2) C(3) 1.370(8) yes
C(3) C(4) 1.386(8) yes
C(4) C(5) 1.378(7) yes
C(5) C(6) 1.477(7) yes
C(6) C(7) 1.380(7) yes
C(7) C(8) 1.382(7) yes
C(8) C(9) 1.371(8) yes
C(9) C(10) 1.375(7) yes
C(11) C(12) 1.365(7) yes
C(12) C(13) 1.386(8) yes
C(13) C(14) 1.390(8) yes
C(14) C(15) 1.379(7) yes
C(15) C(16) 1.474(7) yes
C(16) C(17) 1.393(7) yes
C(17) C(18) 1.386(7) yes
C(18) C(19) 1.375(8) yes
C(19) C(20) 1.389(8) yes
C(101) C(107) 1.549(7) yes
C(102) C(109) 1.525(7) yes
C(103) C(111) 1.509(7) yes
C(104) C(107) 1.533(7) yes
C(105) C(109) 1.529(7) yes
C(106) C(111) 1.521(7) yes
C(107) C(108) 1.531(7) yes
C(107) C(112) 1.531(7) yes
C(108) C(109) 1.540(7) yes
C(109) C(110) 1.529(7) yes
C(110) C(111) 1.523(7) yes
C(111) C(112) 1.550(7) yes
C(201) C(207) 1.529(7) yes
C(202) C(209) 1.521(7) yes
C(203) C(211) 1.519(7) yes
C(204) C(207) 1.557(7) yes
C(205) C(209) 1.527(7) yes
C(206) C(211) 1.531(8) yes
C(207) C(208) 1.539(7) yes
C(207) C(212) 1.541(7) yes
C(208) C(209) 1.535(8) yes
C(209) C(210) 1.519(8) yes
C(210) C(211) 1.526(7) yes
C(211) C(212) 1.539(7) yes
C(301) C(302) 1.374(7) yes
C(301) C(306) 1.380(7) yes
C(302) C(303) 1.392(7) yes
C(303) C(304) 1.383(7) yes
C(303) C(307) 1.502(7) yes
C(304) C(305) 1.381(7) yes
C(305) C(306) 1.392(7) yes
C(305) C(308) 1.506(7) yes
